data_4308836
loop_
_publ_author_name
'Hayley A. Burkill'
'Neil Robertson'
'Ram\'on Vilar'
'Andrew J. P. White'
'David J. Williams'

_publ_section_title
;
Synthesis, Structural Characterization, and Magnetic Studies of Polynuclear
Iron Complexes with a New Disubstituted Pyridine Ligand
;
_journal_name_full 'Inorganic Chemistry'
_journal_page_first 3337
_journal_page_last 3346
_journal_paper_doi 10.1021/ic048620e
_journal_volume 44
_journal_year 2005
_chemical_formula_sum 'C39 H45 Fe3 N15 O13'
_chemical_formula_weight 1099.45
_chemical_name_systematic
; 
 ? 
;
_space_group_IT_number 60
_symmetry_cell_setting orthorhombic
_symmetry_space_group_name_Hall '-P 2n 2ab'
_symmetry_space_group_name_H-M 'P b c n'
_atom_sites_solution_hydrogens geom
_atom_sites_solution_primary direct
_atom_sites_solution_secondary difmap
_audit_creation_method SHELXL-97
_cell_angle_alpha 90.00
_cell_angle_beta 90.00
_cell_angle_gamma 90.00
_cell_formula_units_Z 4
_cell_length_a 19.754(4)
_cell_length_b 12.848(2)
_cell_length_c 18.185(4)
_cell_measurement_reflns_used 29
_cell_measurement_temperature 293(2)
_cell_measurement_theta_max 11.50
_cell_measurement_theta_min 5.36
_cell_volume 4615.3(16)
_computing_cell_refinement 'Bruker XSCANS'
_computing_data_collection 'Bruker XSCANS'
_computing_data_reduction 'Bruker SHELXTL'
_computing_molecular_graphics 'Bruker SHELXTL'
_computing_publication_material 'Bruker SHELXTL'
_computing_structure_refinement 'SHELXL-97 (Sheldrick, 1997)'
_computing_structure_solution 'SHELXS-97 (Sheldrick, 1990)'
_diffrn_ambient_temperature 293(2)
_diffrn_measured_fraction_theta_full 0.998
_diffrn_measured_fraction_theta_max 0.998
_diffrn_measurement_device_type 'Bruker P4'
_diffrn_measurement_method '\w scans'
_diffrn_radiation_monochromator graphite
_diffrn_radiation_source 'fine-focus sealed tube'
_diffrn_radiation_type MoK\a
_diffrn_radiation_wavelength 0.71073
_diffrn_reflns_av_R_equivalents 0.0000
_diffrn_reflns_av_sigmaI/netI 0.0677
_diffrn_reflns_limit_h_max 22
_diffrn_reflns_limit_h_min 0
_diffrn_reflns_limit_k_max 14
_diffrn_reflns_limit_k_min 0
_diffrn_reflns_limit_l_max 20
_diffrn_reflns_limit_l_min 0
_diffrn_reflns_number 3417
_diffrn_reflns_theta_full 23.50
_diffrn_reflns_theta_max 23.50
_diffrn_reflns_theta_min 2.06
_diffrn_standards_decay_% 12.12
_diffrn_standards_interval_count 97
_diffrn_standards_number 3
_exptl_absorpt_coefficient_mu 1.011
_exptl_absorpt_correction_T_max 0.6501
_exptl_absorpt_correction_T_min 0.6241
_exptl_absorpt_correction_type Ellipsoidal
_exptl_crystal_colour 'Very dark blue/green'
_exptl_crystal_density_diffrn 1.582
_exptl_crystal_density_method 'not measured'
_exptl_crystal_description blocks
_exptl_crystal_F_000 2264
_exptl_crystal_size_max 0.43
_exptl_crystal_size_mid 0.40
_exptl_crystal_size_min 0.30
_refine_diff_density_max 0.283
_refine_diff_density_min -0.435
_refine_diff_density_rms 0.070
_refine_ls_extinction_method none
_refine_ls_goodness_of_fit_ref 0.987
_refine_ls_hydrogen_treatment mixed
_refine_ls_matrix_type full
_refine_ls_number_parameters 330
_refine_ls_number_reflns 3417
_refine_ls_number_restraints 3
_refine_ls_restrained_S_all 0.987
_refine_ls_R_factor_all 0.0925
_refine_ls_R_factor_gt 0.0493
_refine_ls_shift/su_max 0.000
_refine_ls_shift/su_mean 0.000
_refine_ls_structure_factor_coef Fsqd
_refine_ls_weighting_details 'calc w=1/[\s^2^(Fo^2^)+(0.0477P)^2^+0.0000P] where P=(Fo^2^+2Fc^2^)/3'
_refine_ls_weighting_scheme calc
_refine_ls_wR_factor_gt 0.0979
_refine_ls_wR_factor_ref 0.1100
_reflns_number_gt 2246
_reflns_number_total 3417
_reflns_threshold_expression >2sigma(I)
_cod_data_source_file ic048620esi20041004_064432_2.cif
_cod_data_source_block Compound_1
_cod_depositor_comments
;
The following automatic conversions were performed:
'_symmetry_cell_setting' value 'Orthorhombic' changed to 'orthorhombic'
according to '/home/saulius/struct/CIF-dictionaries/cif_core.dic'
dictionary named 'cif_core.dic' version 2.4.1 from 2010-06-29.

Automatic conversion script
Id: cif_fix_enum 1527 2010-12-29 10:47:43Z saulius 
;
_cod_original_cell_volume 4615.4(15)
_cod_database_code 4308836

loop_
_symmetry_equiv_pos_as_xyz
'x, y, z'
'-x+1/2, -y+1/2, z+1/2'
'-x, y, -z+1/2'
'x+1/2, -y+1/2, -z'
'-x, -y, -z'
'x-1/2, y-1/2, -z-1/2'
'x, -y, z-1/2'
'-x-1/2, y-1/2, z'

loop_
_atom_site_label
_atom_site_type_symbol
_atom_site_fract_x
_atom_site_fract_y
_atom_site_fract_z
_atom_site_U_iso_or_equiv
_atom_site_adp_type
_atom_site_occupancy
_atom_site_symmetry_multiplicity
_atom_site_calc_flag
_atom_site_refinement_flags
_atom_site_disorder_assembly
_atom_site_disorder_group
Fe1 Fe 0.42429(3) 0.40585(5) 0.21508(4) 0.03577(19) Uani 1 1 d . . .
Fe2 Fe 0.5000 0.62014(7) 0.2500 0.0352(2) Uani 1 2 d S . .
O O 0.5000 0.4784(3) 0.2500 0.0407(11) Uani 1 2 d S . .
N1 N 0.3392(2) 0.3310(3) 0.1731(2) 0.0382(10) Uani 1 1 d . . .
C2 C 0.3481(3) 0.2447(4) 0.1332(3) 0.0399(12) Uani 1 1 d . . .
C3 C 0.2927(3) 0.1923(5) 0.1047(3) 0.0539(15) Uani 1 1 d . . .
H3A H 0.2981 0.1306 0.0787 0.065 Uiso 1 1 calc R . .
C4 C 0.2296(3) 0.2339(5) 0.1161(4) 0.0652(18) Uani 1 1 d . . .
H4A H 0.1919 0.2001 0.0968 0.078 Uiso 1 1 calc R . .
C5 C 0.2208(3) 0.3245(5) 0.1553(4) 0.0603(17) Uani 1 1 d . . .
H5A H 0.1780 0.3536 0.1615 0.072 Uiso 1 1 calc R . .
C6 C 0.2781(3) 0.3711(4) 0.1853(3) 0.0428(12) Uani 1 1 d . . .
C7 C 0.4202(3) 0.2132(4) 0.1208(3) 0.0406(12) Uani 1 1 d . . .
O7 O 0.4315(2) 0.1367(3) 0.0811(2) 0.0578(10) Uani 1 1 d . . .
N8 N 0.4660(2) 0.2746(3) 0.1563(2) 0.0359(10) Uani 1 1 d . . .
C9 C 0.5348(3) 0.2568(4) 0.1521(3) 0.0381(12) Uani 1 1 d . . .
O9 O 0.57616(18) 0.3103(3) 0.18945(18) 0.0451(8) Uani 1 1 d . . .
N10 N 0.5586(2) 0.1838(4) 0.1065(3) 0.0524(12) Uani 1 1 d D . .
H10 H 0.5275(17) 0.149(3) 0.080(2) 0.026(12) Uiso 1 1 d D . .
C11 C 0.6297(3) 0.1544(5) 0.1022(5) 0.076(2) Uani 1 1 d . . .
H11A H 0.6492 0.1546 0.1512 0.091 Uiso 1 1 calc R . .
H11B H 0.6540 0.2050 0.0728 0.091 Uiso 1 1 calc R . .
C12 C 0.6376(4) 0.0508(6) 0.0695(6) 0.106(3) Uani 1 1 d . . .
H12A H 0.6849 0.0333 0.0673 0.159 Uiso 1 1 calc R . .
H12B H 0.6190 0.0508 0.0208 0.159 Uiso 1 1 calc R . .
H12C H 0.6143 0.0004 0.0991 0.159 Uiso 1 1 calc R . .
C13 C 0.2767(3) 0.4688(4) 0.2296(3) 0.0467(14) Uani 1 1 d . . .
O13 O 0.2209(2) 0.5089(4) 0.2441(3) 0.0710(13) Uani 1 1 d . . .
N14 N 0.33920(19) 0.5029(3) 0.2493(2) 0.0383(9) Uani 1 1 d . . .
C15 C 0.3481(2) 0.5966(4) 0.2856(3) 0.0374(10) Uani 1 1 d . . .
O15 O 0.40612(18) 0.6299(3) 0.29809(19) 0.0464(9) Uani 1 1 d . . .
N16 N 0.2954(2) 0.6528(4) 0.3076(3) 0.0499(12) Uani 1 1 d D . .
H16 H 0.2535(11) 0.634(4) 0.294(3) 0.051(15) Uiso 1 1 d D . .
C17 C 0.3035(3) 0.7554(5) 0.3421(4) 0.0637(17) Uani 1 1 d . . .
H17A H 0.2608 0.7925 0.3394 0.076 Uiso 1 1 calc R . .
H17B H 0.3368 0.7951 0.3146 0.076 Uiso 1 1 calc R . .
C18 C 0.3253(5) 0.7494(6) 0.4206(4) 0.088(2) Uani 1 1 d . . .
H18A H 0.3301 0.8185 0.4401 0.132 Uiso 1 1 calc R . .
H18B H 0.3680 0.7138 0.4237 0.132 Uiso 1 1 calc R . .
H18C H 0.2920 0.7121 0.4486 0.132 Uiso 1 1 calc R . .
N21 N 0.5000 0.7824(4) 0.2500 0.0374(13) Uani 1 2 d S . .
C22 C 0.4796(3) 0.8323(4) 0.1896(3) 0.0425(13) Uani 1 1 d . . .
C23 C 0.4798(3) 0.9413(4) 0.1880(4) 0.0613(18) Uani 1 1 d . . .
H23A H 0.4667 0.9771 0.1459 0.074 Uiso 1 1 calc R . .
C24 C 0.5000 0.9942(7) 0.2500 0.078(3) Uani 1 2 d S . .
H24A H 0.5000 1.0666 0.2500 0.093 Uiso 1 2 calc SR . .
C27 C 0.4582(3) 0.7642(4) 0.1272(3) 0.0427(13) Uani 1 1 d . . .
O27 O 0.4421(2) 0.8045(3) 0.0687(2) 0.0654(12) Uani 1 1 d . . .
N28 N 0.4581(2) 0.6605(3) 0.1453(2) 0.0377(10) Uani 1 1 d . . .
C29 C 0.4377(2) 0.5848(4) 0.0950(3) 0.0349(11) Uani 1 1 d . . .
O29 O 0.42827(19) 0.4934(3) 0.11573(18) 0.0420(8) Uani 1 1 d . . .
N30 N 0.4304(2) 0.6097(3) 0.0241(2) 0.0440(10) Uani 1 1 d D . .
H30 H 0.439(3) 0.6767(12) 0.013(3) 0.042(15) Uiso 1 1 d D . .
C31 C 0.4052(3) 0.5348(5) -0.0304(3) 0.0546(15) Uani 1 1 d . . .
H31A H 0.4200 0.4654 -0.0170 0.066 Uiso 1 1 calc R . .
H31B H 0.4241 0.5512 -0.0782 0.066 Uiso 1 1 calc R . .
C32 C 0.3302(4) 0.5368(7) -0.0351(5) 0.089(3) Uani 1 1 d . . .
H32A H 0.3153 0.4867 -0.0707 0.134 Uiso 1 1 calc R . .
H32B H 0.3155 0.6050 -0.0496 0.134 Uiso 1 1 calc R . .
H32C H 0.3113 0.5201 0.0121 0.134 Uiso 1 1 calc R . .

loop_
_atom_site_aniso_label
_atom_site_aniso_U_11
_atom_site_aniso_U_22
_atom_site_aniso_U_33
_atom_site_aniso_U_23
_atom_site_aniso_U_13
_atom_site_aniso_U_12
Fe1 0.0335(3) 0.0352(3) 0.0386(4) -0.0028(3) -0.0048(3) -0.0011(3)
Fe2 0.0377(5) 0.0306(5) 0.0371(5) 0.000 -0.0044(5) 0.000
O 0.033(3) 0.035(3) 0.054(3) 0.000 -0.011(2) 0.000
N1 0.035(2) 0.041(2) 0.038(2) -0.0015(19) -0.0026(18) -0.0055(19)
C2 0.043(3) 0.041(3) 0.035(3) -0.001(2) -0.004(2) -0.010(2)
C3 0.050(4) 0.056(3) 0.056(3) -0.009(3) -0.006(3) -0.017(3)
C4 0.041(3) 0.082(5) 0.073(4) -0.025(4) -0.008(3) -0.022(3)
C5 0.033(3) 0.077(4) 0.071(4) -0.019(3) -0.002(3) -0.006(3)
C6 0.033(3) 0.049(3) 0.046(3) -0.001(2) 0.001(2) -0.003(2)
C7 0.045(3) 0.034(3) 0.042(3) -0.002(2) -0.009(3) -0.001(2)
O7 0.055(2) 0.045(2) 0.074(3) -0.025(2) -0.010(2) 0.0024(19)
N8 0.035(2) 0.032(2) 0.041(2) 0.0001(18) -0.0064(19) 0.0032(18)
C9 0.045(3) 0.036(3) 0.033(3) 0.003(2) -0.004(2) 0.006(2)
O9 0.0411(19) 0.051(2) 0.0428(19) -0.0074(16) -0.0055(18) 0.0007(19)
N10 0.044(3) 0.051(3) 0.062(3) -0.020(2) -0.008(2) 0.009(2)
C11 0.048(4) 0.074(4) 0.104(6) -0.023(4) 0.003(4) 0.017(3)
C12 0.066(5) 0.082(5) 0.171(9) -0.043(6) -0.003(5) 0.034(4)
C13 0.040(3) 0.050(3) 0.051(4) 0.002(2) 0.003(2) -0.003(3)
O13 0.031(2) 0.077(3) 0.105(4) -0.030(3) 0.009(2) -0.002(2)
N14 0.031(2) 0.043(2) 0.041(2) -0.006(2) -0.001(2) -0.0030(18)
C15 0.037(3) 0.044(3) 0.031(2) 0.005(2) 0.003(2) 0.003(2)
O15 0.041(2) 0.049(2) 0.049(2) -0.0138(17) 0.0024(16) -0.0018(16)
N16 0.038(3) 0.053(3) 0.059(3) -0.013(2) 0.004(2) 0.003(2)
C17 0.063(4) 0.052(4) 0.076(4) -0.010(3) 0.009(3) 0.012(3)
C18 0.127(7) 0.066(4) 0.070(5) -0.014(4) 0.010(5) -0.007(5)
N21 0.040(3) 0.030(3) 0.043(3) 0.000 0.005(3) 0.000
C22 0.046(3) 0.033(3) 0.048(3) 0.004(2) -0.002(2) 0.002(2)
C23 0.084(5) 0.034(3) 0.066(4) 0.008(3) -0.014(3) 0.003(3)
C24 0.118(9) 0.032(4) 0.083(7) 0.000 -0.020(7) 0.000
C27 0.037(3) 0.043(3) 0.047(3) 0.008(3) -0.008(2) 0.006(2)
O27 0.096(3) 0.045(2) 0.055(2) 0.012(2) -0.019(2) 0.010(2)
N28 0.038(2) 0.035(2) 0.040(2) 0.0060(19) -0.0066(18) 0.0035(18)
C29 0.026(2) 0.041(3) 0.038(3) 0.000(2) 0.0004(19) 0.007(2)
O29 0.053(2) 0.0373(19) 0.0360(18) 0.0004(15) -0.0063(18) -0.0028(18)
N30 0.052(3) 0.046(3) 0.034(2) 0.004(2) -0.003(2) 0.000(2)
C31 0.077(4) 0.051(3) 0.035(3) 0.001(3) -0.002(3) 0.003(3)
C32 0.067(5) 0.103(6) 0.098(6) -0.055(5) -0.011(4) 0.002(4)

loop_
_atom_type_symbol
_atom_type_description
_atom_type_scat_dispersion_real
_atom_type_scat_dispersion_imag
_atom_type_scat_source
C C 0.0033 0.0016 'International Tables Vol C Tables 4.2.6.8 and 6.1.1.4'
H H 0.0000 0.0000 'International Tables Vol C Tables 4.2.6.8 and 6.1.1.4'
N N 0.0061 0.0033 'International Tables Vol C Tables 4.2.6.8 and 6.1.1.4'
O O 0.0106 0.0060 'International Tables Vol C Tables 4.2.6.8 and 6.1.1.4'
Fe Fe 0.3463 0.8444 'International Tables Vol C Tables 4.2.6.8 and 6.1.1.4'

loop_
_geom_angle_atom_site_label_1
_geom_angle_atom_site_label_2
_geom_angle_atom_site_label_3
_geom_angle
_geom_angle_site_symmetry_1
_geom_angle_site_symmetry_3
_geom_angle_publ_flag
O Fe1 N1 177.37(16) . . ?
O Fe1 O9 90.78(13) . 3_655 ?
N1 Fe1 O9 91.68(15) . 3_655 ?
O Fe1 O29 89.74(12) . . ?
N1 Fe1 O29 87.87(15) . . ?
O9 Fe1 O29 176.17(15) 3_655 . ?
O Fe1 N8 104.57(14) . . ?
N1 Fe1 N8 76.46(16) . . ?
O9 Fe1 N8 87.45(15) 3_655 . ?
O29 Fe1 N8 88.74(14) . . ?
O Fe1 N14 103.54(14) . . ?
N1 Fe1 N14 75.32(15) . . ?
O9 Fe1 N14 95.36(15) 3_655 . ?
O29 Fe1 N14 88.21(15) . . ?
N8 Fe1 N14 151.71(15) . . ?
O Fe2 O15 93.50(11) . . ?
O Fe2 O15 93.50(11) . 3_655 ?
O15 Fe2 O15 173.0(2) . 3_655 ?
O Fe2 N21 180.000(1) . . ?
O15 Fe2 N21 86.50(10) . . ?
O15 Fe2 N21 86.50(10) 3_655 . ?
O Fe2 N28 104.01(11) . . ?
O15 Fe2 N28 90.83(15) . . ?
O15 Fe2 N28 87.47(15) 3_655 . ?
N21 Fe2 N28 75.99(11) . . ?
O Fe2 N28 104.01(11) . 3_655 ?
O15 Fe2 N28 87.47(15) . 3_655 ?
O15 Fe2 N28 90.83(15) 3_655 3_655 ?
N21 Fe2 N28 75.99(11) . 3_655 ?
N28 Fe2 N28 152.0(2) . 3_655 ?
Fe2 O Fe1 119.83(12) . . ?
Fe2 O Fe1 119.83(12) . 3_655 ?
Fe1 O Fe1 120.3(2) . 3_655 ?
C6 N1 C2 122.0(4) . . ?
C6 N1 Fe1 119.5(3) . . ?
C2 N1 Fe1 118.5(3) . . ?
N1 C2 C3 120.2(5) . . ?
N1 C2 C7 115.5(4) . . ?
C3 C2 C7 124.3(5) . . ?
C4 C3 C2 118.2(6) . . ?
C3 C4 C5 121.5(5) . . ?
C4 C5 C6 117.7(5) . . ?
N1 C6 C5 120.3(5) . . ?
N1 C6 C13 115.6(4) . . ?
C5 C6 C13 124.0(5) . . ?
O7 C7 N8 127.9(5) . . ?
O7 C7 C2 118.3(5) . . ?
N8 C7 C2 113.8(4) . . ?
C7 N8 C9 122.1(4) . . ?
C7 N8 Fe1 115.7(3) . . ?
C9 N8 Fe1 122.2(3) . . ?
O9 C9 N10 119.2(5) . . ?
O9 C9 N8 121.0(5) . . ?
N10 C9 N8 119.8(5) . . ?
C9 O9 Fe1 138.5(3) . 3_655 ?
C9 N10 C11 123.7(5) . . ?
N10 C11 C12 111.1(6) . . ?
O13 C13 N14 127.9(5) . . ?
O13 C13 C6 118.6(5) . . ?
N14 C13 C6 113.4(5) . . ?
C13 N14 C15 121.5(4) . . ?
C13 N14 Fe1 116.1(3) . . ?
C15 N14 Fe1 122.4(3) . . ?
O15 C15 N16 118.7(5) . . ?
O15 C15 N14 120.2(4) . . ?
N16 C15 N14 121.2(4) . . ?
C15 O15 Fe2 137.1(3) . . ?
C15 N16 C17 122.1(5) . . ?
N16 C17 C18 113.2(6) . . ?
C22 N21 C22 122.6(6) 3_655 . ?
C22 N21 Fe2 118.7(3) 3_655 . ?
C22 N21 Fe2 118.7(3) . . ?
N21 C22 C23 119.7(5) . . ?
N21 C22 C27 115.5(4) . . ?
C23 C22 C27 124.8(5) . . ?
C24 C23 C22 118.6(6) . . ?
C23 C24 C23 120.7(8) . 3_655 ?
O27 C27 N28 128.2(5) . . ?
O27 C27 C22 119.1(5) . . ?
N28 C27 C22 112.7(4) . . ?
C27 N28 C29 121.3(4) . . ?
C27 N28 Fe2 116.6(3) . . ?
C29 N28 Fe2 121.8(3) . . ?
O29 C29 N30 120.0(5) . . ?
O29 C29 N28 120.1(4) . . ?
N30 C29 N28 119.9(4) . . ?
C29 O29 Fe1 139.4(3) . . ?
C29 N30 C31 122.1(4) . . ?
N30 C31 C32 111.5(5) . . ?

loop_
_geom_bond_atom_site_label_1
_geom_bond_atom_site_label_2
_geom_bond_distance
_geom_bond_site_symmetry_2
_geom_bond_publ_flag
Fe1 O 1.873(2) . ?
Fe1 N1 2.081(4) . ?
Fe1 O9 2.126(3) 3_655 ?
Fe1 O29 2.130(3) . ?
Fe1 N8 2.160(4) . ?
Fe1 N14 2.184(4) . ?
Fe2 O 1.822(4) . ?
Fe2 O15 2.054(3) . ?
Fe2 O15 2.054(3) 3_655 ?
Fe2 N21 2.085(5) . ?
Fe2 N28 2.140(4) . ?
Fe2 N28 2.140(4) 3_655 ?
O Fe1 1.873(2) 3_655 ?
N1 C6 1.332(7) . ?
N1 C2 1.337(7) . ?
C2 C3 1.385(7) . ?
C2 C7 1.498(8) . ?
C3 C4 1.372(9) . ?
C4 C5 1.376(9) . ?
C5 C6 1.393(8) . ?
C6 C13 1.490(8) . ?
C7 O7 1.240(6) . ?
C7 N8 1.363(7) . ?
N8 C9 1.381(6) . ?
C9 O9 1.265(6) . ?
C9 N10 1.337(7) . ?
O9 Fe1 2.126(3) 3_655 ?
N10 C11 1.456(8) . ?
C11 C12 1.465(10) . ?
C13 O13 1.244(6) . ?
C13 N14 1.359(7) . ?
N14 C15 1.384(7) . ?
C15 O15 1.245(6) . ?
C15 N16 1.327(7) . ?
N16 C17 1.469(8) . ?
C17 C18 1.494(10) . ?
N21 C22 1.333(6) 3_655 ?
N21 C22 1.333(6) . ?
C22 C23 1.401(8) . ?
C22 C27 1.494(8) . ?
C23 C24 1.376(8) . ?
C24 C23 1.376(8) 3_655 ?
C27 O27 1.225(6) . ?
C27 N28 1.373(7) . ?
N28 C29 1.394(6) . ?
C29 O29 1.247(6) . ?
C29 N30 1.337(6) . ?
N30 C31 1.467(7) . ?
C31 C32 1.484(9) . ?
